data_7040671
loop_
_publ_author_name
'Li, H.'
'Swenson, L.'
'Doedens, R. J.'
'Khan, M. I.'

_publ_section_title
;
 An organo-functionalized metal-oxide cluster,
 [VO6{(OCH2CH2)2N(CH2CH2OH)}6], with Anderson-like structure.
;
_journal_issue 41
_journal_name_full 'Dalton transactions (Cambridge, England : 2003)'
_journal_page_first 16511
_journal_page_last 16518
_journal_paper_doi 10.1039/c6dt03354g
_journal_volume 45
_journal_year 2016
_chemical_formula_moiety 'C36 H78 N6 O24 V6'
_chemical_formula_sum 'C36 H78 N6 O24 V6'
_chemical_formula_weight 1284.68
_space_group_crystal_system trigonal
_space_group_IT_number 148
_space_group_name_Hall '-R 3'
_space_group_name_H-M_alt 'R -3 :H'
_symmetry_space_group_name_Hall '-R 3'
_symmetry_space_group_name_H-M 'R -3 :H'
_atom_sites_solution_hydrogens geom
_audit_creation_method SHELXL-2014/7
_audit_update_record
;
2016-08-18 deposited with the CCDC.
2016-09-19 downloaded from the CCDC.
;
_cell_angle_alpha 90
_cell_angle_beta 90
_cell_angle_gamma 120
_cell_formula_units_Z 3
_cell_length_a 13.6688(10)
_cell_length_b 13.6688(10)
_cell_length_c 25.0762(18)
_cell_measurement_reflns_used 6708
_cell_measurement_temperature 90(2)
_cell_measurement_theta_max 28.12
_cell_measurement_theta_min 2.37
_cell_volume 4057.4(5)
_computing_cell_refinement 'Bruker SAINT'
_computing_data_collection 'Bruker APEX2'
_computing_data_reduction 'Bruker SAINT'
_computing_molecular_graphics 'Bruker SHELXTL'
_computing_publication_material 'Bruker SHELXTL'
_computing_structure_refinement 'SHELXL-2014/7 (Sheldrick, 2014)'
_computing_structure_solution 'SHELXT (Sheldrick 2014)'
_diffrn_ambient_temperature 90(2)
_diffrn_measured_fraction_theta_full 1.000
_diffrn_measured_fraction_theta_max 0.998
_diffrn_measurement_device_type 'Bruker APEX-II CCD'
_diffrn_measurement_method '30s frames at 0.3 deg increments in \w'
_diffrn_radiation_type MoK\a
_diffrn_radiation_wavelength 0.71073
_diffrn_reflns_av_R_equivalents 0.0274
_diffrn_reflns_av_unetI/netI 0.0174
_diffrn_reflns_Laue_measured_fraction_full 1.000
_diffrn_reflns_Laue_measured_fraction_max 0.998
_diffrn_reflns_limit_h_max 17
_diffrn_reflns_limit_h_min -18
_diffrn_reflns_limit_k_max 18
_diffrn_reflns_limit_k_min -17
_diffrn_reflns_limit_l_max 33
_diffrn_reflns_limit_l_min -33
_diffrn_reflns_number 16882
_diffrn_reflns_point_group_measured_fraction_full 1.000
_diffrn_reflns_point_group_measured_fraction_max 0.998
_diffrn_reflns_theta_full 25.242
_diffrn_reflns_theta_max 28.254
_diffrn_reflns_theta_min 1.902
_diffrn_source 'fine focus sealed tube'
_exptl_absorpt_coefficient_mu 1.077
_exptl_absorpt_correction_T_max 0.860
_exptl_absorpt_correction_T_min 0.802
_exptl_absorpt_correction_type multi-scan
_exptl_absorpt_process_details 'SADABS (Sheldrick, 2014)'
_exptl_crystal_colour blue
_exptl_crystal_density_diffrn 1.577
_exptl_crystal_description irregular
_exptl_crystal_F_000 1998
_exptl_crystal_size_max 0.190
_exptl_crystal_size_mid 0.140
_exptl_crystal_size_min 0.120
_refine_diff_density_max 0.598
_refine_diff_density_min -0.340
_refine_diff_density_rms 0.079
_refine_ls_extinction_method none
_refine_ls_goodness_of_fit_ref 1.048
_refine_ls_hydrogen_treatment constr
_refine_ls_matrix_type full
_refine_ls_number_parameters 109
_refine_ls_number_reflns 2242
_refine_ls_number_restraints 0
_refine_ls_restrained_S_all 1.048
_refine_ls_R_factor_all 0.0485
_refine_ls_R_factor_gt 0.0381
_refine_ls_shift/su_max 0.000
_refine_ls_shift/su_mean 0.000
_refine_ls_structure_factor_coef Fsqd
_refine_ls_weighting_details 'w=1/[\s^2^(Fo^2^)+(0.0700P)^2^+6.0000P] where P=(Fo^2^+2Fc^2^)/3'
_refine_ls_weighting_scheme calc
_refine_ls_wR_factor_gt 0.1089
_refine_ls_wR_factor_ref 0.1173
_reflns_Friedel_coverage 0.000
_reflns_number_gt 1859
_reflns_number_total 2242
_reflns_threshold_expression 'I > 2\s(I)'
_cod_data_source_file c6dt03354g2.cif
_cod_data_source_block isk244
_cod_depositor_comments 'Adding full bibliography for 7040671.cif.'
_cod_original_cell_volume 4057.4(7)
_cod_database_code 7040671
_shelx_shelxl_version_number 2014/7
_shelx_space_group_comment
; 
The symmetry employed for this shelxl refinement is uniquely defined 
by the following loop, which should always be used as a source of 
symmetry information in preference to the above space-group names. 
They are only intended as comments. 
;
_shelx_estimated_absorpt_t_min 0.822
_shelx_estimated_absorpt_t_max 0.882

loop_
_space_group_symop_operation_xyz
'x, y, z'
'-y, x-y, z'
'-x+y, -x, z'
'x+2/3, y+1/3, z+1/3'
'-y+2/3, x-y+1/3, z+1/3'
'-x+y+2/3, -x+1/3, z+1/3'
'x+1/3, y+2/3, z+2/3'
'-y+1/3, x-y+2/3, z+2/3'
'-x+y+1/3, -x+2/3, z+2/3'
'-x, -y, -z'
'y, -x+y, -z'
'x-y, x, -z'
'-x+2/3, -y+1/3, -z+1/3'
'y+2/3, -x+y+1/3, -z+1/3'
'x-y+2/3, x+1/3, -z+1/3'
'-x+1/3, -y+2/3, -z+2/3'
'y+1/3, -x+y+2/3, -z+2/3'
'x-y+1/3, x+2/3, -z+2/3'

loop_
_atom_site_label
_atom_site_type_symbol
_atom_site_fract_x
_atom_site_fract_y
_atom_site_fract_z
_atom_site_U_iso_or_equiv
_atom_site_adp_type
_atom_site_occupancy
_atom_site_site_symmetry_order
_atom_site_calc_flag
_atom_site_refinement_flags_posn
_atom_site_refinement_flags_adp
V1 V 0.24108(3) 0.22441(3) 0.50482(2) 0.02900(15) Uani 1 1 d . .
O1 O 0.28526(13) 0.13657(12) 0.46044(6) 0.0324(3) Uani 1 1 d . .
O2 O 0.09224(12) 0.17049(13) 0.45798(6) 0.0326(3) Uani 1 1 d . .
O3 O 0.35322(13) 0.30512(14) 0.53976(7) 0.0377(4) Uani 1 1 d . .
O4 O 0.50596(18) 0.55890(16) 0.38377(7) 0.0598(6) Uani 1 1 d . .
H4C H 0.5582 0.5952 0.4057 0.078 Uiso 1 1 calc R U
N1 N 0.30654(16) 0.33517(15) 0.43330(8) 0.0341(4) Uani 1 1 d . .
C1 C 0.3969(2) 0.3113(2) 0.41508(10) 0.0393(5) Uani 1 1 d . .
H1A H 0.4621 0.3472 0.4398 0.051 Uiso 1 1 calc R U
H1B H 0.4233 0.3436 0.3791 0.051 Uiso 1 1 calc R U
C2 C 0.3508(2) 0.1840(2) 0.41358(10) 0.0390(5) Uani 1 1 d . .
H2A H 0.3034 0.1508 0.3815 0.051 Uiso 1 1 calc R U
H2B H 0.4138 0.1679 0.4124 0.051 Uiso 1 1 calc R U
C3 C 0.2174(2) 0.3025(2) 0.39156(9) 0.0398(5) Uani 1 1 d . .
H3A H 0.2499 0.3039 0.3561 0.052 Uiso 1 1 calc R U
H3B H 0.1912 0.3583 0.3912 0.052 Uiso 1 1 calc R U
C4 C 0.1167(2) 0.1847(2) 0.40196(9) 0.0387(5) Uani 1 1 d . .
H4A H 0.0499 0.1751 0.3821 0.050 Uiso 1 1 calc R U
H4B H 0.1344 0.1266 0.3894 0.050 Uiso 1 1 calc R U
C5 C 0.3529(2) 0.45582(19) 0.44933(10) 0.0372(5) Uani 1 1 d . .
H5A H 0.4120 0.4746 0.4766 0.048 Uiso 1 1 calc R U
H5B H 0.2914 0.4630 0.4664 0.048 Uiso 1 1 calc R U
C6 C 0.4036(2) 0.5436(2) 0.40458(11) 0.0515(7) Uani 1 1 d . .
H6A H 0.3479 0.5203 0.3752 0.067 Uiso 1 1 calc R U
H6B H 0.4164 0.6169 0.4183 0.067 Uiso 1 1 calc R U

loop_
_atom_site_aniso_label
_atom_site_aniso_U_11
_atom_site_aniso_U_22
_atom_site_aniso_U_33
_atom_site_aniso_U_23
_atom_site_aniso_U_13
_atom_site_aniso_U_12
V1 0.0286(2) 0.0291(2) 0.0292(2) 0.00008(13) 0.00074(13) 0.01431(15)
O1 0.0354(8) 0.0309(7) 0.0327(8) 0.0050(6) 0.0086(6) 0.0178(6)
O2 0.0314(8) 0.0371(8) 0.0292(7) -0.0047(6) -0.0012(6) 0.0169(6)
O3 0.0324(8) 0.0402(9) 0.0391(9) -0.0026(7) -0.0033(6) 0.0170(7)
O4 0.0650(13) 0.0444(10) 0.0408(10) -0.0037(8) 0.0058(9) 0.0054(9)
N1 0.0332(9) 0.0298(9) 0.0367(10) 0.0002(7) -0.0015(7) 0.0138(8)
C1 0.0382(12) 0.0388(12) 0.0396(12) 0.0068(9) 0.0089(10) 0.0184(10)
C2 0.0425(12) 0.0412(12) 0.0360(12) 0.0052(9) 0.0104(10) 0.0231(11)
C3 0.0430(13) 0.0416(13) 0.0348(11) 0.0020(9) 0.0004(9) 0.0212(11)
C4 0.0389(12) 0.0389(12) 0.0362(12) -0.0032(9) -0.0028(9) 0.0180(10)
C5 0.0341(11) 0.0289(10) 0.0419(12) 0.0012(9) -0.0022(9) 0.0107(9)
C6 0.0512(15) 0.0371(13) 0.0499(15) 0.0070(11) -0.0079(12) 0.0099(11)

loop_
_atom_type_symbol
_atom_type_description
_atom_type_scat_dispersion_real
_atom_type_scat_dispersion_imag
_atom_type_scat_source
C C 0.0033 0.0016 'International Tables Vol C Tables 4.2.6.8 and 6.1.1.4'
H H 0.0000 0.0000 'International Tables Vol C Tables 4.2.6.8 and 6.1.1.4'
N N 0.0061 0.0033 'International Tables Vol C Tables 4.2.6.8 and 6.1.1.4'
O O 0.0106 0.0060 'International Tables Vol C Tables 4.2.6.8 and 6.1.1.4'
V V 0.3005 0.5294 'International Tables Vol C Tables 4.2.6.8 and 6.1.1.4'

loop_
_geom_angle_atom_site_label_1
_geom_angle_atom_site_label_2
_geom_angle_atom_site_label_3
_geom_angle
_geom_angle_site_symmetry_1
_geom_angle_site_symmetry_3
O3 V1 O1 104.44(8) . .
O3 V1 O2 104.54(8) . 11_556
O1 V1 O2 77.88(6) . 11_556
O3 V1 O1 93.41(7) . 12_556
O1 V1 O1 162.13(8) . 12_556
O2 V1 O1 97.08(6) 11_556 12_556
O3 V1 O2 160.50(7) . .
O1 V1 O2 90.48(6) . .
O2 V1 O2 90.66(9) 11_556 .
O1 V1 O2 72.30(6) 12_556 .
O3 V1 N1 92.91(8) . .
O1 V1 N1 79.35(7) . .
O2 V1 N1 154.11(7) 11_556 .
O1 V1 N1 100.86(7) 12_556 .
O2 V1 N1 77.36(7) . .
C2 O1 V1 120.79(13) . .
C2 O1 V1 131.78(13) . 11_556
V1 O1 V1 107.42(7) . 11_556
C4 O2 V1 122.86(13) . 12_556
C4 O2 V1 111.99(13) . .
V1 O2 V1 102.31(7) 12_556 .
C5 N1 C3 110.46(18) . .
C5 N1 C1 112.42(18) . .
C3 N1 C1 111.08(18) . .
C5 N1 V1 109.75(14) . .
C3 N1 V1 111.75(14) . .
C1 N1 V1 101.08(13) . .
N1 C1 C2 109.91(19) . .
O1 C2 C1 107.80(19) . .
N1 C3 C4 111.38(19) . .
O2 C4 C3 109.59(19) . .
N1 C5 C6 116.3(2) . .
O4 C6 C5 114.5(2) . .

loop_
_geom_bond_atom_site_label_1
_geom_bond_atom_site_label_2
_geom_bond_distance
_geom_bond_site_symmetry_2
V1 O3 1.6258(16) .
V1 O1 1.9416(15) .
V1 O2 1.9659(15) 11_556
V1 O1 2.0238(15) 12_556
V1 O2 2.1361(15) .
V1 N1 2.2260(19) .
O1 C2 1.422(3) .
O1 V1 2.0239(15) 11_556
O2 C4 1.434(3) .
O2 V1 1.9658(15) 12_556
O4 C6 1.408(4) .
N1 C5 1.496(3) .
N1 C3 1.496(3) .
N1 C1 1.498(3) .
C1 C2 1.527(3) .
C3 C4 1.530(3) .
C5 C6 1.532(3) .
